data_7134365
loop_
_publ_author_name
'Senapati, Siddhartha Kumar'
'Das, Animesh'

_publ_section_title
;
 Reductive alkylation of azoarenes to N-alkylated hydrazines enabled by
 hexafluoroisopropanol
;
_journal_issue 47
_journal_name_full 'Chemical Communications'
_journal_page_first 8596
_journal_page_last 8599
_journal_paper_doi 10.1039/D5CC00425J
_journal_volume 61
_journal_year 2025
_chemical_formula_moiety 'C30 H34 N2 O2'
_chemical_formula_sum 'C30 H34 N2 O2'
_chemical_formula_weight 454.59
_space_group_crystal_system monoclinic
_space_group_IT_number 14
_space_group_name_Hall '-P 2yn'
_space_group_name_H-M_alt 'P 1 21/n 1'
_atom_sites_solution_hydrogens geom
_atom_sites_solution_primary iterative
_audit_creation_date 2024-05-29
_audit_creation_method
;
Olex2 1.5-alpha
(compiled 2023.11.24 svn.r209d9fb2 for OlexSys, GUI svn.r6869)
;
_audit_update_record
;
2024-05-29 deposited with the CCDC.	2025-03-10 downloaded from the CCDC.
;
_cell_angle_alpha 90
_cell_angle_beta 96.854(2)
_cell_angle_gamma 90
_cell_formula_units_Z 4
_cell_length_a 11.5525(8)
_cell_length_b 7.9187(6)
_cell_length_c 28.056(2)
_cell_measurement_reflns_used 9972
_cell_measurement_temperature 295(2)
_cell_measurement_theta_max 25.54
_cell_measurement_theta_min 2.65
_cell_volume 2548.2(3)
_computing_cell_refinement 'SAINT V8.40B (?, 2016)'
_computing_data_reduction 'SAINT V8.40B (?, 2016)'
_computing_molecular_graphics 'Olex2 1.5-alpha (Dolomanov et al., 2009)'
_computing_publication_material 'Olex2 1.5-alpha (Dolomanov et al., 2009)'
_computing_structure_refinement 'SHELXL 2018/3 (Sheldrick, 2015)'
_computing_structure_solution 'olex2.solve 1.5-alpha (Bourhis et al., 2015)'
_diffrn_ambient_temperature 295.00
_diffrn_measured_fraction_theta_full 0.994
_diffrn_measured_fraction_theta_max 0.994
_diffrn_measurement_device_type 'Bruker APEX-II CCD'
_diffrn_measurement_method '\f and \w scans'
_diffrn_radiation_type MoK\a
_diffrn_radiation_wavelength 0.71073
_diffrn_reflns_av_R_equivalents 0.0632
_diffrn_reflns_av_unetI/netI 0.0324
_diffrn_reflns_Laue_measured_fraction_full 0.994
_diffrn_reflns_Laue_measured_fraction_max 0.994
_diffrn_reflns_limit_h_max 13
_diffrn_reflns_limit_h_min -13
_diffrn_reflns_limit_k_max 9
_diffrn_reflns_limit_k_min -9
_diffrn_reflns_limit_l_max 33
_diffrn_reflns_limit_l_min -33
_diffrn_reflns_number 53951
_diffrn_reflns_point_group_measured_fraction_full 0.994
_diffrn_reflns_point_group_measured_fraction_max 0.994
_diffrn_reflns_theta_full 24.998
_diffrn_reflns_theta_max 24.998
_diffrn_reflns_theta_min 1.838
_diffrn_source_current 1.4
_diffrn_source_power 0.07
_diffrn_source_voltage 50.0
_diffrn_standards_number 0
_exptl_absorpt_coefficient_mu 0.074
_exptl_absorpt_correction_T_max 0.7453
_exptl_absorpt_correction_T_min 0.5968
_exptl_absorpt_correction_type none
_exptl_absorpt_process_details
;
SADABS-2016/2 (Bruker,2016/2) was used for absorption correction.
wR2(int) was 0.1663 before and 0.0780 after correction.
The Ratio of minimum to maximum transmission is 0.8008.
The \l/2 correction factor is Not present.
;
_exptl_crystal_colour colourless
_exptl_crystal_colour_primary colourless
_exptl_crystal_density_diffrn 1.185
_exptl_crystal_description plate
_exptl_crystal_F_000 976
_exptl_crystal_size_max 0.39
_exptl_crystal_size_mid 0.37
_exptl_crystal_size_min 0.18
_exptl_transmission_factor_max 0.7453
_exptl_transmission_factor_min 0.5968
_refine_diff_density_max 0.937
_refine_diff_density_min -0.307
_refine_diff_density_rms 0.048
_refine_ls_extinction_coef 0.009(3)
_refine_ls_extinction_expression Fc^*^=kFc[1+0.001xFc^2^\l^3^/sin(2\q)]^-1/4^
_refine_ls_extinction_method 'SHELXL-2018/3 (Sheldrick 2018)'
_refine_ls_goodness_of_fit_ref 1.142
_refine_ls_hydrogen_treatment constr
_refine_ls_matrix_type full
_refine_ls_number_parameters 375
_refine_ls_number_reflns 4482
_refine_ls_number_restraints 213
_refine_ls_restrained_S_all 1.148
_refine_ls_R_factor_all 0.1246
_refine_ls_R_factor_gt 0.0994
_refine_ls_shift/su_max 0.000
_refine_ls_shift/su_mean 0.000
_refine_ls_structure_factor_coef Fsqd
_refine_ls_weighting_details 'w=1/[\s^2^(Fo^2^)+(0.0785P)^2^+3.5333P] where P=(Fo^2^+2Fc^2^)/3'
_refine_ls_weighting_scheme calc
_refine_ls_wR_factor_gt 0.2239
_refine_ls_wR_factor_ref 0.2439
_reflns_Friedel_coverage 0.000
_reflns_number_gt 3386
_reflns_number_total 4482
_reflns_threshold_expression 'I > 2\s(I)'
_cod_data_source_file d5cc00425j2.cif
_cod_data_source_block sk_716_0m_a
_cod_depositor_comments 'Adding full bibliography for 7134365.cif.'
_cod_database_code 7134365
_shelx_shelxl_version_number 2018/3
_shelx_space_group_comment
;
The symmetry employed for this shelxl refinement is uniquely defined
by the following loop, which should always be used as a source of
symmetry information in preference to the above space-group names.
They are only intended as comments.
;
_shelx_estimated_absorpt_t_max 0.987
_shelx_estimated_absorpt_t_min 0.972
_olex2_refinement_description
;
1. Fixed Uiso
 At 1.2 times of:
  All C(H) groups, All C(H,H) groups, All N(H) groups
 At 1.5 times of:
  All C(H,H,H) groups
2. Restrained distances
 O1-C21 \\sim O1-C21A
 with sigma of 0.02
 C21-C22 \\sim C21A-C22A
 with sigma of 0.02
 C21-C27 \\sim C21A-C27A
 with sigma of 0.02
 C24-C30 \\sim C24A-C30A
 with sigma of 0.04
 C22-C23 \\sim C22A-C23A
 with sigma of 0.02
 C22-C26 \\sim C22A-C26A
 with sigma of 0.02
 C26-C28 \\sim C26A-C28A
 with sigma of 0.04
 C22-C28 \\sim C22A-C28A
 with sigma of 0.02
 C23-C26 \\sim C23A-C26A
 with sigma of 0.04
 C23-C24 \\sim C23A-C24A
 with sigma of 0.02
 C23-C29 \\sim C23A-C29A
 with sigma of 0.02
 C23-C30 \\sim C23A-C30A
 with sigma of 0.02
 C23-C28 \\sim C23A-C28A
 with sigma of 0.04
 C24-C26 \\sim C24A-C26A
 with sigma of 0.04
 C24-C25 \\sim C24A-C25A
 with sigma of 0.02
 C24-C27 \\sim C24A-C27A
 with sigma of 0.02
 C25-C27 \\sim C25A-C27A
 with sigma of 0.04
 C25-C26 \\sim C25A-C26A
 with sigma of 0.02
 C29-C30 \\sim C29A-C30A
 with sigma of 0.04
 C23-C25 \\sim C23A-C25A
 with sigma of 0.04
 C23-C27 \\sim C23A-C27A
 with sigma of 0.04
 C24-C29 \\sim C24A-C29A
 with sigma of 0.04
 O1-C22 \\sim O1-C22A
 with sigma of 0.04
 O1-C27 \\sim O1-C27A
 with sigma of 0.04
 C21-C23 \\sim C21A-C23A
 with sigma of 0.04
 C21-C24 \\sim C21A-C24A
 with sigma of 0.04
 C21-C26 \\sim C21A-C26A
 with sigma of 0.04
 C21-C28 \\sim C21A-C28A
 with sigma of 0.04
 C22-C24 \\sim C22A-C24A
 with sigma of 0.04
 C22-C25 \\sim C22A-C25A
 with sigma of 0.04
 C22-C27 \\sim C22A-C27A
 with sigma of 0.04
 C22-C29 \\sim C22A-C29A
 with sigma of 0.04
 C22-C30 \\sim C22A-C30A
 with sigma of 0.04
3. Uiso/Uaniso restraints and constraints
Uanis(C28) = Uanis(C28A)
Uanis(C22A) = Uanis(C22)
Uanis(C29A) = Uanis(C29)
Uanis(C21) = Uanis(C21A)
Uanis(C27A) = Uanis(C27)
4. Rigid body (RIGU) restrains
 C21A, C22A, C23A, C24A, C25A, C26A, C27A, C28A, C29A, C30A
 with sigma for 1-2 distances of 0.004 and sigma for 1-3 distances of 0.004
 C21, C22, C23, C24, C25, C26, C27, C28, C29, C30
 with sigma for 1-2 distances of 0.004 and sigma for 1-3 distances of 0.004
5. Others
 Sof(C21A)=Sof(H21A)=Sof(C27A)=Sof(H27C)=Sof(H27D)=Sof(C24A)=Sof(H24A)=
 Sof(C25A)=Sof(H25C)=Sof(H25D)=Sof(C26A)=Sof(H26C)=Sof(H26D)=Sof(C22A)=
 Sof(C23A)=Sof(C29A)=Sof(H29D)=Sof(H29E)=Sof(H29F)=Sof(C30A)=Sof(H30D)=
 Sof(H30E)=Sof(H30F)=Sof(C28A)=Sof(H28D)=Sof(H28E)=Sof(H28F)=1-FVAR(1)
 Sof(C21)=Sof(H21)=Sof(C22)=Sof(C23)=Sof(C24)=Sof(H24)=Sof(C25)=Sof(H25A)=
 Sof(H25B)=Sof(C26)=Sof(H26A)=Sof(H26B)=Sof(C27)=Sof(H27A)=Sof(H27B)=Sof(C28)=
 Sof(H28A)=Sof(H28B)=Sof(H28C)=Sof(C29)=Sof(H29A)=Sof(H29B)=Sof(H29C)=Sof(C30)=
 Sof(H30A)=Sof(H30B)=Sof(H30C)=FVAR(1)
6.a Ternary CH refined with riding coordinates:
 C21(H21), C24(H24), C21A(H21A), C24A(H24A)
6.b Secondary CH2 refined with riding coordinates:
 C13(H13A,H13B), C25(H25A,H25B), C26(H26A,H26B), C27(H27A,H27B), C27A(H27C,
 H27D), C25A(H25C,H25D), C26A(H26C,H26D)
6.c Aromatic/amide H refined with riding coordinates:
 N1(H1), C2(H2), C3(H3), C4(H4), C5(H5), C6(H6), C8(H8), C9(H9), C10(H10),
 C11(H11), C12(H12), C15(H15), C16(H16), C18(H18), C19(H19)
6.d Idealised Me refined as rotating group:
 C28(H28A,H28B,H28C), C29(H29A,H29B,H29C), C30(H30A,H30B,H30C), C29A(H29D,H29E,
 H29F), C30A(H30D,H30E,H30F), C28A(H28D,H28E,H28F)
;
_olex2_submission_special_instructions 'No special instructions were received'

loop_
_space_group_symop_operation_xyz
'x, y, z'
'-x+1/2, y+1/2, -z+1/2'
'-x, -y, -z'
'x-1/2, -y-1/2, z-1/2'

loop_
_atom_site_label
_atom_site_type_symbol
_atom_site_fract_x
_atom_site_fract_y
_atom_site_fract_z
_atom_site_U_iso_or_equiv
_atom_site_adp_type
_atom_site_occupancy
_atom_site_site_symmetry_order
_atom_site_calc_flag
_atom_site_refinement_flags_posn
_atom_site_refinement_flags_adp
_atom_site_refinement_flags_occupancy
_atom_site_disorder_assembly
_atom_site_disorder_group
O1 O 0.5642(2) 0.7033(3) 0.34536(9) 0.0627(8) Uani 1 1 d D . . . .
O2 O 0.5214(3) 0.8068(4) 0.41518(10) 0.0724(9) Uani 1 1 d . . . . .
N1 N 0.6988(3) 0.0091(5) 0.55553(15) 0.0770(12) Uani 1 1 d . . . . .
H1 H 0.638708 0.067777 0.560454 0.092 Uiso 1 1 calc R U . . .
N2 N 0.7818(3) 0.0773(5) 0.52950(12) 0.0679(10) Uani 1 1 d . . . . .
C1 C 0.7121(3) -0.1532(4) 0.57370(12) 0.0463(9) Uani 1 1 d . . . . .
C2 C 0.8029(3) -0.2554(5) 0.56472(13) 0.0537(10) Uani 1 1 d . . . . .
H2 H 0.857288 -0.217293 0.545290 0.064 Uiso 1 1 calc R U . . .
C3 C 0.8134(4) -0.4153(5) 0.58464(15) 0.0623(11) Uani 1 1 d . . . . .
H3 H 0.874865 -0.484462 0.578292 0.075 Uiso 1 1 calc R U . . .
C4 C 0.7347(4) -0.4730(5) 0.61352(15) 0.0658(12) Uani 1 1 d . . . . .
H4 H 0.742178 -0.580600 0.626792 0.079 Uiso 1 1 calc R U . . .
C5 C 0.6456(4) -0.3710(6) 0.62255(15) 0.0661(12) Uani 1 1 d . . . . .
H5 H 0.592631 -0.409116 0.642611 0.079 Uiso 1 1 calc R U . . .
C6 C 0.6320(3) -0.2125(5) 0.60266(14) 0.0578(10) Uani 1 1 d . . . . .
H6 H 0.569225 -0.145464 0.608645 0.069 Uiso 1 1 calc R U . . .
C7 C 0.8828(3) 0.1464(4) 0.55339(13) 0.0493(9) Uani 1 1 d . . . . .
C8 C 0.9080(4) 0.1297(5) 0.60288(14) 0.0589(10) Uani 1 1 d . . . . .
H8 H 0.855932 0.073843 0.620275 0.071 Uiso 1 1 calc R U . . .
C9 C 1.0097(4) 0.1955(6) 0.62627(16) 0.0738(13) Uani 1 1 d . . . . .
H9 H 1.025525 0.183460 0.659376 0.089 Uiso 1 1 calc R U . . .
C10 C 1.0878(4) 0.2782(6) 0.60167(18) 0.0793(13) Uani 1 1 d . . . . .
H10 H 1.156630 0.320985 0.617747 0.095 Uiso 1 1 calc R U . . .
C11 C 1.0631(4) 0.2972(6) 0.55286(17) 0.0690(12) Uani 1 1 d . . . . .
H11 H 1.114925 0.355400 0.535916 0.083 Uiso 1 1 calc R U . . .
C12 C 0.9625(4) 0.2311(5) 0.52874(14) 0.0584(10) Uani 1 1 d . . . . .
H12 H 0.947792 0.243322 0.495599 0.070 Uiso 1 1 calc R U . . .
C13 C 0.7570(4) 0.0775(5) 0.47765(15) 0.0674(12) Uani 1 1 d . . . . .
H13A H 0.700722 -0.010869 0.468212 0.081 Uiso 1 1 calc R U . . .
H13B H 0.828014 0.050072 0.464063 0.081 Uiso 1 1 calc R U . . .
C14 C 0.7097(3) 0.2436(5) 0.45622(13) 0.0526(9) Uani 1 1 d . . . . .
C15 C 0.7094(4) 0.2720(5) 0.40771(14) 0.0588(10) Uani 1 1 d . . . . .
H15 H 0.740667 0.190989 0.388934 0.071 Uiso 1 1 calc R U . . .
C16 C 0.6638(3) 0.4178(5) 0.38661(13) 0.0555(10) Uani 1 1 d . . . . .
H16 H 0.663960 0.433899 0.353780 0.067 Uiso 1 1 calc R U . . .
C17 C 0.6175(3) 0.5415(4) 0.41392(12) 0.0451(8) Uani 1 1 d . . . . .
C18 C 0.6203(3) 0.5152(5) 0.46267(13) 0.0529(9) Uani 1 1 d . . . . .
H18 H 0.591561 0.597922 0.481666 0.063 Uiso 1 1 calc R U . . .
C19 C 0.6651(4) 0.3678(5) 0.48354(13) 0.0580(10) Uani 1 1 d . . . . .
H19 H 0.665418 0.351653 0.516386 0.070 Uiso 1 1 calc R U . . .
C20 C 0.5636(3) 0.6971(5) 0.39279(13) 0.0507(9) Uani 1 1 d . . . . .
C21 C 0.5152(15) 0.8534(18) 0.3209(5) 0.0682(13) Uani 0.60(2) 1 d D . P A 1
H21 H 0.538027 0.953106 0.340471 0.082 Uiso 0.60(2) 1 calc R U P A 1
C22 C 0.5662(11) 0.8668(18) 0.2727(4) 0.078(2) Uani 0.60(2) 1 d D . P A 1
C23 C 0.4792(10) 0.7697(15) 0.2427(5) 0.075(3) Uani 0.60(2) 1 d D . P A 1
C24 C 0.3700(10) 0.874(2) 0.2524(5) 0.064(3) Uani 0.60(2) 1 d D . P A 1
H24 H 0.294909 0.837817 0.235553 0.076 Uiso 0.60(2) 1 calc R U P A 1
C25 C 0.4093(16) 1.0516(18) 0.2421(8) 0.072(4) Uani 0.60(2) 1 d D . P A 1
H25A H 0.373902 1.134166 0.261384 0.087 Uiso 0.60(2) 1 calc R U P A 1
H25B H 0.390627 1.079900 0.208397 0.087 Uiso 0.60(2) 1 calc R U P A 1
C26 C 0.5400(14) 1.0415(16) 0.2561(6) 0.067(3) Uani 0.60(2) 1 d D . P A 1
H26A H 0.580935 1.067670 0.228767 0.080 Uiso 0.60(2) 1 calc R U P A 1
H26B H 0.564249 1.121337 0.281579 0.080 Uiso 0.60(2) 1 calc R U P A 1
C27 C 0.3878(13) 0.851(3) 0.3091(6) 0.091(3) Uani 0.60(2) 1 d D . P A 1
H27A H 0.351874 0.943023 0.324938 0.109 Uiso 0.60(2) 1 calc R U P A 1
H27B H 0.355206 0.744946 0.318441 0.109 Uiso 0.60(2) 1 calc R U P A 1
C28 C 0.6922(12) 0.810(4) 0.2712(11) 0.138(7) Uani 0.60(2) 1 d D . P A 1
H28A H 0.726345 0.780011 0.302913 0.207 Uiso 0.60(2) 1 calc R U P A 1
H28B H 0.736028 0.900391 0.259206 0.207 Uiso 0.60(2) 1 calc R U P A 1
H28C H 0.693458 0.713784 0.250384 0.207 Uiso 0.60(2) 1 calc R U P A 1
C29 C 0.461(2) 0.5740(17) 0.2511(8) 0.104(5) Uani 0.60(2) 1 d D . P A 1
H29A H 0.535315 0.518862 0.256060 0.156 Uiso 0.60(2) 1 calc R U P A 1
H29B H 0.415431 0.526526 0.223422 0.156 Uiso 0.60(2) 1 calc R U P A 1
H29C H 0.420732 0.558159 0.278799 0.156 Uiso 0.60(2) 1 calc R U P A 1
C30 C 0.5067(17) 0.796(2) 0.1862(5) 0.090(4) Uani 0.60(2) 1 d D . P A 1
H30A H 0.513931 0.913777 0.179605 0.134 Uiso 0.60(2) 1 calc R U P A 1
H30B H 0.443985 0.748590 0.164733 0.134 Uiso 0.60(2) 1 calc R U P A 1
H30C H 0.578140 0.739055 0.181665 0.134 Uiso 0.60(2) 1 calc R U P A 1
C21A C 0.513(2) 0.847(3) 0.3185(7) 0.0682(13) Uani 0.40(2) 1 d D . P A 2
H21A H 0.517007 0.942412 0.340863 0.082 Uiso 0.40(2) 1 calc R U P A 2
C27A C 0.390(2) 0.830(5) 0.2981(9) 0.091(3) Uani 0.40(2) 1 d D . P A 2
H27C H 0.340654 0.906258 0.313492 0.109 Uiso 0.40(2) 1 calc R U P A 2
H27D H 0.362704 0.714838 0.301385 0.109 Uiso 0.40(2) 1 calc R U P A 2
C24A C 0.3934(19) 0.877(4) 0.2440(8) 0.083(5) Uani 0.40(2) 1 d D . P A 2
H24A H 0.328048 0.837465 0.221268 0.100 Uiso 0.40(2) 1 calc R U P A 2
C25A C 0.420(3) 1.065(3) 0.2434(15) 0.100(10) Uani 0.40(2) 1 d D . P A 2
H25C H 0.407618 1.110317 0.211054 0.120 Uiso 0.40(2) 1 calc R U P A 2
H25D H 0.371270 1.127563 0.263404 0.120 Uiso 0.40(2) 1 calc R U P A 2
C26A C 0.547(3) 1.073(3) 0.2638(12) 0.099(8) Uani 0.40(2) 1 d D . P A 2
H26C H 0.593335 1.116402 0.240007 0.119 Uiso 0.40(2) 1 calc R U P A 2
H26D H 0.557068 1.145471 0.291761 0.119 Uiso 0.40(2) 1 calc R U P A 2
C22A C 0.5822(18) 0.898(3) 0.2771(7) 0.078(2) Uani 0.40(2) 1 d D . P A 2
C23A C 0.520(2) 0.804(2) 0.2370(4) 0.079(4) Uani 0.40(2) 1 d D . P A 2
C29A C 0.500(3) 0.601(3) 0.2452(13) 0.104(5) Uani 0.40(2) 1 d D . P A 2
H29D H 0.486491 0.581481 0.277804 0.156 Uiso 0.40(2) 1 calc R U P A 2
H29E H 0.568327 0.539872 0.238640 0.156 Uiso 0.40(2) 1 calc R U P A 2
H29F H 0.434089 0.563303 0.223877 0.156 Uiso 0.40(2) 1 calc R U P A 2
C30A C 0.548(3) 0.832(4) 0.1834(7) 0.107(9) Uani 0.40(2) 1 d D . P A 2
H30D H 0.548685 0.724722 0.167402 0.161 Uiso 0.40(2) 1 calc R U P A 2
H30E H 0.623546 0.884063 0.183845 0.161 Uiso 0.40(2) 1 calc R U P A 2
H30F H 0.490009 0.903355 0.166694 0.161 Uiso 0.40(2) 1 calc R U P A 2
C28A C 0.7129(19) 0.859(6) 0.2818(17) 0.138(7) Uani 0.40(2) 1 d D . P A 2
H28D H 0.753289 0.929343 0.306143 0.207 Uiso 0.40(2) 1 calc R U P A 2
H28E H 0.741916 0.879992 0.251671 0.207 Uiso 0.40(2) 1 calc R U P A 2
H28F H 0.725281 0.742345 0.290434 0.207 Uiso 0.40(2) 1 calc R U P A 2

loop_
_atom_site_aniso_label
_atom_site_aniso_U_11
_atom_site_aniso_U_22
_atom_site_aniso_U_33
_atom_site_aniso_U_23
_atom_site_aniso_U_13
_atom_site_aniso_U_12
O1 0.084(2) 0.0558(16) 0.0478(15) 0.0124(12) 0.0042(13) 0.0203(14)
O2 0.096(2) 0.0630(19) 0.0587(17) 0.0049(15) 0.0117(15) 0.0265(17)
N1 0.051(2) 0.060(2) 0.123(3) 0.035(2) 0.019(2) 0.0126(17)
N2 0.063(2) 0.069(2) 0.068(2) 0.0309(18) -0.0083(17) -0.0109(18)
C1 0.0428(19) 0.0421(19) 0.052(2) 0.0031(16) -0.0028(15) 0.0006(16)
C2 0.057(2) 0.053(2) 0.053(2) 0.0016(17) 0.0124(17) 0.0047(18)
C3 0.070(3) 0.046(2) 0.069(3) -0.009(2) 0.001(2) 0.014(2)
C4 0.078(3) 0.043(2) 0.072(3) 0.010(2) -0.009(2) -0.008(2)
C5 0.065(3) 0.066(3) 0.068(3) 0.010(2) 0.010(2) -0.021(2)
C6 0.044(2) 0.062(2) 0.068(2) -0.004(2) 0.0100(18) -0.0035(18)
C7 0.053(2) 0.0374(19) 0.057(2) 0.0091(16) 0.0049(17) 0.0126(16)
C8 0.069(3) 0.049(2) 0.060(2) 0.0086(19) 0.011(2) 0.0064(19)
C9 0.089(3) 0.069(3) 0.061(3) -0.002(2) -0.004(2) 0.003(3)
C10 0.072(3) 0.078(3) 0.084(3) -0.013(3) -0.005(3) -0.008(3)
C11 0.057(3) 0.064(3) 0.089(3) -0.002(2) 0.021(2) -0.001(2)
C12 0.065(3) 0.056(2) 0.056(2) 0.0063(19) 0.0139(19) 0.010(2)
C13 0.076(3) 0.050(2) 0.070(3) 0.012(2) -0.014(2) 0.001(2)
C14 0.054(2) 0.045(2) 0.056(2) 0.0046(17) -0.0088(17) -0.0001(17)
C15 0.067(3) 0.056(2) 0.053(2) -0.0019(18) 0.0018(18) 0.014(2)
C16 0.066(2) 0.058(2) 0.0422(19) 0.0042(18) 0.0044(17) 0.010(2)
C17 0.0456(19) 0.047(2) 0.0410(18) 0.0042(15) -0.0024(15) -0.0003(16)
C18 0.062(2) 0.049(2) 0.046(2) -0.0009(17) -0.0003(17) 0.0044(18)
C19 0.072(3) 0.060(2) 0.0387(19) 0.0065(18) -0.0068(17) 0.002(2)
C20 0.051(2) 0.053(2) 0.047(2) 0.0042(18) 0.0017(16) 0.0018(18)
C21 0.086(3) 0.064(3) 0.056(2) 0.018(2) 0.011(2) 0.030(2)
C22 0.057(4) 0.080(5) 0.095(4) 0.029(3) -0.001(3) -0.005(3)
C23 0.050(5) 0.059(5) 0.109(6) 0.013(5) -0.013(4) -0.003(4)
C24 0.045(4) 0.082(6) 0.065(6) 0.020(5) 0.013(4) -0.010(4)
C25 0.067(7) 0.068(7) 0.077(11) 0.020(6) -0.009(7) 0.008(5)
C26 0.064(6) 0.072(6) 0.062(6) 0.028(5) 0.001(5) -0.017(4)
C27 0.094(3) 0.095(7) 0.087(7) 0.014(7) 0.026(4) 0.006(4)
C28 0.054(5) 0.174(18) 0.190(15) 0.102(11) 0.027(6) 0.020(7)
C29 0.157(16) 0.064(5) 0.081(7) 0.005(4) -0.023(8) -0.019(6)
C30 0.095(11) 0.103(10) 0.073(6) 0.021(6) 0.021(5) 0.025(8)
C21A 0.086(3) 0.064(3) 0.056(2) 0.018(2) 0.011(2) 0.030(2)
C27A 0.094(3) 0.095(7) 0.087(7) 0.014(7) 0.026(4) 0.006(4)
C24A 0.067(9) 0.109(11) 0.072(8) 0.017(9) 0.007(7) -0.012(9)
C25A 0.082(14) 0.092(11) 0.13(3) 0.056(14) 0.014(13) 0.038(10)
C26A 0.105(13) 0.074(8) 0.108(16) 0.022(8) -0.026(11) -0.006(8)
C22A 0.057(4) 0.080(5) 0.095(4) 0.029(3) -0.001(3) -0.005(3)
C23A 0.126(12) 0.081(8) 0.025(5) 0.012(5) -0.005(6) 0.048(8)
C29A 0.157(16) 0.064(5) 0.081(7) 0.005(4) -0.023(8) -0.019(6)
C30A 0.11(2) 0.16(2) 0.060(7) 0.027(10) 0.030(9) 0.005(15)
C28A 0.054(5) 0.174(18) 0.190(15) 0.102(11) 0.027(6) 0.020(7)

loop_
_atom_type_symbol
_atom_type_description
_atom_type_scat_dispersion_real
_atom_type_scat_dispersion_imag
_atom_type_scat_source
C C 0.0033 0.0016 'International Tables Vol C Tables 4.2.6.8 and 6.1.1.4'
H H 0.0000 0.0000 'International Tables Vol C Tables 4.2.6.8 and 6.1.1.4'
N N 0.0061 0.0033 'International Tables Vol C Tables 4.2.6.8 and 6.1.1.4'
O O 0.0106 0.0060 'International Tables Vol C Tables 4.2.6.8 and 6.1.1.4'

loop_
_geom_angle_atom_site_label_1
_geom_angle_atom_site_label_2
_geom_angle_atom_site_label_3
_geom_angle
_geom_angle_site_symmetry_1
_geom_angle_site_symmetry_3
_geom_angle_publ_flag
C20 O1 C21 117.0(6) . . ?
C20 O1 C21A 119.8(9) . . ?
N2 N1 H1 119.9 . . ?
N2 N1 C1 120.2(3) . . ?
C1 N1 H1 119.9 . . ?
N1 N2 C7 119.7(3) . . ?
N1 N2 C13 117.7(3) . . ?
C7 N2 C13 122.6(3) . . ?
C2 C1 N1 122.2(3) . . ?
C2 C1 C6 119.1(3) . . ?
C6 C1 N1 118.6(3) . . ?
C1 C2 H2 120.1 . . ?
C1 C2 C3 119.9(4) . . ?
C3 C2 H2 120.1 . . ?
C2 C3 H3 119.6 . . ?
C4 C3 C2 120.8(4) . . ?
C4 C3 H3 119.6 . . ?
C3 C4 H4 120.5 . . ?
C5 C4 C3 119.1(4) . . ?
C5 C4 H4 120.5 . . ?
C4 C5 H5 119.3 . . ?
C4 C5 C6 121.4(4) . . ?
C6 C5 H5 119.3 . . ?
C1 C6 H6 120.2 . . ?
C5 C6 C1 119.7(4) . . ?
C5 C6 H6 120.2 . . ?
N2 C7 C8 120.6(3) . . ?
N2 C7 C12 121.3(3) . . ?
C12 C7 C8 118.1(4) . . ?
C7 C8 H8 119.9 . . ?
C9 C8 C7 120.3(4) . . ?
C9 C8 H8 119.9 . . ?
C8 C9 H9 119.4 . . ?
C10 C9 C8 121.2(4) . . ?
C10 C9 H9 119.4 . . ?
C9 C10 H10 120.5 . . ?
C9 C10 C11 119.0(4) . . ?
C11 C10 H10 120.5 . . ?
C10 C11 H11 119.6 . . ?
C10 C11 C12 120.8(4) . . ?
C12 C11 H11 119.6 . . ?
C7 C12 H12 119.7 . . ?
C11 C12 C7 120.6(4) . . ?
C11 C12 H12 119.7 . . ?
N2 C13 H13A 108.6 . . ?
N2 C13 H13B 108.6 . . ?
N2 C13 C14 114.6(4) . . ?
H13A C13 H13B 107.6 . . ?
C14 C13 H13A 108.6 . . ?
C14 C13 H13B 108.6 . . ?
C15 C14 C13 119.4(4) . . ?
C15 C14 C19 118.2(3) . . ?
C19 C14 C13 122.4(3) . . ?
C14 C15 H15 119.4 . . ?
C16 C15 C14 121.2(4) . . ?
C16 C15 H15 119.4 . . ?
C15 C16 H16 119.7 . . ?
C15 C16 C17 120.5(3) . . ?
C17 C16 H16 119.7 . . ?
C16 C17 C20 122.7(3) . . ?
C18 C17 C16 118.4(3) . . ?
C18 C17 C20 118.9(3) . . ?
C17 C18 H18 119.6 . . ?
C19 C18 C17 120.8(4) . . ?
C19 C18 H18 119.6 . . ?
C14 C19 H19 119.6 . . ?
C18 C19 C14 120.8(3) . . ?
C18 C19 H19 119.6 . . ?
O1 C20 C17 112.4(3) . . ?
O2 C20 O1 122.9(3) . . ?
O2 C20 C17 124.7(3) . . ?
O1 C21 H21 109.3 . . ?
O1 C21 C22 107.6(9) . . ?
O1 C21 C27 114.8(12) . . ?
C22 C21 H21 109.3 . . ?
C27 C21 H21 109.3 . . ?
C27 C21 C22 106.3(8) . . ?
C23 C22 C21 99.2(8) . . ?
C23 C22 C26 102.2(7) . . ?
C23 C22 C28 115.1(11) . . ?
C26 C22 C21 104.8(9) . . ?
C26 C22 C28 115.2(10) . . ?
C28 C22 C21 118.0(11) . . ?
C22 C23 C24 97.9(7) . . ?
C22 C23 C29 121.9(10) . . ?
C22 C23 C30 106.7(9) . . ?
C24 C23 C29 111.6(9) . . ?
C24 C23 C30 110.5(8) . . ?
C29 C23 C30 107.7(9) . . ?
C23 C24 H24 116.7 . . ?
C23 C24 C27 95.9(7) . . ?
C25 C24 C23 101.1(8) . . ?
C25 C24 H24 116.7 . . ?
C25 C24 C27 106.9(10) . . ?
C27 C24 H24 116.7 . . ?
C24 C25 H25A 111.3 . . ?
C24 C25 H25B 111.3 . . ?
C24 C25 C26 102.3(7) . . ?
H25A C25 H25B 109.2 . . ?
C26 C25 H25A 111.3 . . ?
C26 C25 H25B 111.3 . . ?
C22 C26 C25 106.9(7) . . ?
C22 C26 H26A 110.3 . . ?
C22 C26 H26B 110.3 . . ?
C25 C26 H26A 110.3 . . ?
C25 C26 H26B 110.3 . . ?
H26A C26 H26B 108.6 . . ?
C21 C27 C24 103.2(7) . . ?
C21 C27 H27A 111.1 . . ?
C21 C27 H27B 111.1 . . ?
C24 C27 H27A 111.1 . . ?
C24 C27 H27B 111.1 . . ?
H27A C27 H27B 109.1 . . ?
C22 C28 H28A 109.5 . . ?
C22 C28 H28B 109.5 . . ?
C22 C28 H28C 109.5 . . ?
H28A C28 H28B 109.5 . . ?
H28A C28 H28C 109.5 . . ?
H28B C28 H28C 109.5 . . ?
C23 C29 H29A 109.5 . . ?
C23 C29 H29B 109.5 . . ?
C23 C29 H29C 109.5 . . ?
H29A C29 H29B 109.5 . . ?
H29A C29 H29C 109.5 . . ?
H29B C29 H29C 109.5 . . ?
C23 C30 H30A 109.5 . . ?
C23 C30 H30B 109.5 . . ?
C23 C30 H30C 109.5 . . ?
H30A C30 H30B 109.5 . . ?
H30A C30 H30C 109.5 . . ?
H30B C30 H30C 109.5 . . ?
O1 C21A H21A 106.8 . . ?
O1 C21A C27A 116.3(18) . . ?
O1 C21A C22A 112.5(14) . . ?
C27A C21A H21A 106.8 . . ?
C27A C21A C22A 107.0(11) . . ?
C22A C21A H21A 106.8 . . ?
C21A C27A H27C 111.2 . . ?
C21A C27A H27D 111.2 . . ?
C21A C27A C24A 102.8(11) . . ?
H27C C27A H27D 109.1 . . ?
C24A C27A H27C 111.2 . . ?
C24A C27A H27D 111.2 . . ?
C27A C24A H24A 116.6 . . ?
C27A C24A C23A 99.1(11) . . ?
C25A C24A C27A 105.9(16) . . ?
C25A C24A H24A 116.6 . . ?
C25A C24A C23A 99.5(12) . . ?
C23A C24A H24A 116.6 . . ?
C24A C25A H25C 111.2 . . ?
C24A C25A H25D 111.2 . . ?
H25C C25A H25D 109.2 . . ?
C26A C25A C24A 102.6(11) . . ?
C26A C25A H25C 111.2 . . ?
C26A C25A H25D 111.2 . . ?
C25A C26A H26C 110.4 . . ?
C25A C26A H26D 110.4 . . ?
H26C C26A H26D 108.6 . . ?
C22A C26A C25A 106.7(12) . . ?
C22A C26A H26C 110.4 . . ?
C22A C26A H26D 110.4 . . ?
C26A C22A C21A 106.5(14) . . ?
C26A C22A C28A 117.0(17) . . ?
C23A C22A C21A 101.4(12) . . ?
C23A C22A C26A 100.8(12) . . ?
C23A C22A C28A 110.3(16) . . ?
C28A C22A C21A 118.4(16) . . ?
C24A C23A C29A 100.8(15) . . ?
C22A C23A C24A 95.2(9) . . ?
C22A C23A C29A 117.1(13) . . ?
C22A C23A C30A 121.4(16) . . ?
C30A C23A C24A 110.9(12) . . ?
C30A C23A C29A 108.4(13) . . ?
C23A C29A H29D 109.5 . . ?
C23A C29A H29E 109.5 . . ?
C23A C29A H29F 109.5 . . ?
H29D C29A H29E 109.5 . . ?
H29D C29A H29F 109.5 . . ?
H29E C29A H29F 109.5 . . ?
C23A C30A H30D 109.5 . . ?
C23A C30A H30E 109.5 . . ?
C23A C30A H30F 109.5 . . ?
H30D C30A H30E 109.5 . . ?
H30D C30A H30F 109.5 . . ?
H30E C30A H30F 109.5 . . ?
C22A C28A H28D 109.5 . . ?
C22A C28A H28E 109.5 . . ?
C22A C28A H28F 109.5 . . ?
H28D C28A H28E 109.5 . . ?
H28D C28A H28F 109.5 . . ?
H28E C28A H28F 109.5 . . ?

loop_
_geom_bond_atom_site_label_1
_geom_bond_atom_site_label_2
_geom_bond_distance
_geom_bond_site_symmetry_2
_geom_bond_publ_flag
O1 C20 1.332(4) . ?
O1 C21 1.453(9) . ?
O1 C21A 1.449(13) . ?
O2 C20 1.208(4) . ?
N1 H1 0.8600 . ?
N1 N2 1.382(5) . ?
N1 C1 1.385(5) . ?
N2 C7 1.387(5) . ?
N2 C13 1.449(5) . ?
C1 C2 1.372(5) . ?
C1 C6 1.384(5) . ?
C2 H2 0.9300 . ?
C2 C3 1.383(6) . ?
C3 H3 0.9300 . ?
C3 C4 1.367(6) . ?
C4 H4 0.9300 . ?
C4 C5 1.355(6) . ?
C5 H5 0.9300 . ?
C5 C6 1.375(6) . ?
C6 H6 0.9300 . ?
C7 C8 1.391(5) . ?
C7 C12 1.389(5) . ?
C8 H8 0.9300 . ?
C8 C9 1.378(6) . ?
C9 H9 0.9300 . ?
C9 C10 1.366(7) . ?
C10 H10 0.9300 . ?
C10 C11 1.373(6) . ?
C11 H11 0.9300 . ?
C11 C12 1.376(6) . ?
C12 H12 0.9300 . ?
C13 H13A 0.9700 . ?
C13 H13B 0.9700 . ?
C13 C14 1.520(5) . ?
C14 C15 1.379(5) . ?
C14 C19 1.384(5) . ?
C15 H15 0.9300 . ?
C15 C16 1.373(5) . ?
C16 H16 0.9300 . ?
C16 C17 1.389(5) . ?
C17 C18 1.380(5) . ?
C17 C20 1.473(5) . ?
C18 H18 0.9300 . ?
C18 C19 1.379(5) . ?
C19 H19 0.9300 . ?
C21 H21 0.9800 . ?
C21 C22 1.542(10) . ?
C21 C27 1.470(10) . ?
C22 C23 1.451(11) . ?
C22 C26 1.479(10) . ?
C22 C28 1.530(10) . ?
C23 C24 1.558(11) . ?
C23 C29 1.585(11) . ?
C23 C30 1.668(12) . ?
C24 H24 0.9800 . ?
C24 C25 1.515(11) . ?
C24 C27 1.592(11) . ?
C25 H25A 0.9700 . ?
C25 H25B 0.9700 . ?
C25 C26 1.517(10) . ?
C26 H26A 0.9700 . ?
C26 H26B 0.9700 . ?
C27 H27A 0.9700 . ?
C27 H27B 0.9700 . ?
C28 H28A 0.9600 . ?
C28 H28B 0.9600 . ?
C28 H28C 0.9600 . ?
C29 H29A 0.9600 . ?
C29 H29B 0.9600 . ?
C29 H29C 0.9600 . ?
C30 H30A 0.9600 . ?
C30 H30B 0.9600 . ?
C30 H30C 0.9600 . ?
C21A H21A 0.9800 . ?
C21A C27A 1.472(14) . ?
C21A C22A 1.542(13) . ?
C27A H27C 0.9700 . ?
C27A H27D 0.9700 . ?
C27A C24A 1.570(14) . ?
C24A H24A 0.9800 . ?
C24A C25A 1.521(15) . ?
C24A C23A 1.612(15) . ?
C25A H25C 0.9700 . ?
C25A H25D 0.9700 . ?
C25A C26A 1.513(15) . ?
C26A H26C 0.9700 . ?
C26A H26D 0.9700 . ?
C26A C22A 1.476(14) . ?
C22A C23A 1.462(14) . ?
C22A C28A 1.532(13) . ?
C23A C29A 1.645(14) . ?
C23A C30A 1.590(14) . ?
C29A H29D 0.9600 . ?
C29A H29E 0.9600 . ?
C29A H29F 0.9600 . ?
C30A H30D 0.9600 . ?
C30A H30E 0.9600 . ?
C30A H30F 0.9600 . ?
C28A H28D 0.9600 . ?
C28A H28E 0.9600 . ?
C28A H28F 0.9600 . ?

loop_
_geom_torsion_atom_site_label_1
_geom_torsion_atom_site_label_2
_geom_torsion_atom_site_label_3
_geom_torsion_atom_site_label_4
_geom_torsion
_geom_torsion_site_symmetry_1
_geom_torsion_site_symmetry_2
_geom_torsion_site_symmetry_3
_geom_torsion_site_symmetry_4
_geom_torsion_publ_flag
O1 C21 C22 C23 89.7(11) . . . . ?
O1 C21 C22 C26 -164.9(11) . . . . ?
O1 C21 C22 C28 -35.2(17) . . . . ?
O1 C21 C27 C24 -121.9(12) . . . . ?
O1 C21A C27A C24A -128.0(18) . . . . ?
O1 C21A C22A C26A -161.5(17) . . . . ?
O1 C21A C22A C23A 93.5(17) . . . . ?
O1 C21A C22A C28A -27(3) . . . . ?
N1 N2 C7 C8 7.8(5) . . . . ?
N1 N2 C7 C12 -173.4(3) . . . . ?
N1 N2 C13 C14 98.2(4) . . . . ?
N1 C1 C2 C3 178.6(4) . . . . ?
N1 C1 C6 C5 -177.7(4) . . . . ?
N2 N1 C1 C2 -3.6(6) . . . . ?
N2 N1 C1 C6 175.1(4) . . . . ?
N2 C7 C8 C9 178.6(4) . . . . ?
N2 C7 C12 C11 -179.2(4) . . . . ?
N2 C13 C14 C15 164.6(4) . . . . ?
N2 C13 C14 C19 -16.3(6) . . . . ?
C1 N1 N2 C7 -81.5(5) . . . . ?
C1 N1 N2 C13 100.3(5) . . . . ?
C1 C2 C3 C4 -0.4(6) . . . . ?
C2 C1 C6 C5 1.1(6) . . . . ?
C2 C3 C4 C5 -0.1(6) . . . . ?
C3 C4 C5 C6 1.1(6) . . . . ?
C4 C5 C6 C1 -1.6(6) . . . . ?
C6 C1 C2 C3 -0.1(5) . . . . ?
C7 N2 C13 C14 -80.0(5) . . . . ?
C7 C8 C9 C10 0.0(7) . . . . ?
C8 C7 C12 C11 -0.4(6) . . . . ?
C8 C9 C10 C11 0.8(7) . . . . ?
C9 C10 C11 C12 -1.4(7) . . . . ?
C10 C11 C12 C7 1.2(6) . . . . ?
C12 C7 C8 C9 -0.2(6) . . . . ?
C13 N2 C7 C8 -174.1(4) . . . . ?
C13 N2 C7 C12 4.7(6) . . . . ?
C13 C14 C15 C16 177.7(4) . . . . ?
C13 C14 C19 C18 -178.3(4) . . . . ?
C14 C15 C16 C17 0.5(6) . . . . ?
C15 C14 C19 C18 0.8(6) . . . . ?
C15 C16 C17 C18 1.0(6) . . . . ?
C15 C16 C17 C20 -177.6(4) . . . . ?
C16 C17 C18 C19 -1.7(6) . . . . ?
C16 C17 C20 O1 0.5(5) . . . . ?
C16 C17 C20 O2 179.3(4) . . . . ?
C17 C18 C19 C14 0.8(6) . . . . ?
C18 C17 C20 O1 -178.2(3) . . . . ?
C18 C17 C20 O2 0.6(6) . . . . ?
C19 C14 C15 C16 -1.4(6) . . . . ?
C20 O1 C21 C22 158.3(7) . . . . ?
C20 O1 C21 C27 -83.5(11) . . . . ?
C20 O1 C21A C27A -93.3(17) . . . . ?
C20 O1 C21A C22A 142.7(12) . . . . ?
C20 C17 C18 C19 177.0(3) . . . . ?
C21 O1 C20 O2 2.4(10) . . . . ?
C21 O1 C20 C17 -178.8(9) . . . . ?
C21 C22 C23 C24 56.5(9) . . . . ?
C21 C22 C23 C29 -65.1(13) . . . . ?
C21 C22 C23 C30 170.8(9) . . . . ?
C21 C22 C26 C25 -70.0(14) . . . . ?
C22 C21 C27 C24 -3.0(16) . . . . ?
C22 C23 C24 C25 51.1(10) . . . . ?
C22 C23 C24 C27 -57.4(10) . . . . ?
C23 C22 C26 C25 33.1(15) . . . . ?
C23 C24 C25 C26 -30.6(14) . . . . ?
C23 C24 C27 C21 35.5(13) . . . . ?
C24 C25 C26 C22 0.1(17) . . . . ?
C25 C24 C27 C21 -68.0(13) . . . . ?
C26 C22 C23 C24 -50.9(10) . . . . ?
C26 C22 C23 C29 -172.5(12) . . . . ?
C26 C22 C23 C30 63.4(11) . . . . ?
C27 C21 C22 C23 -33.8(13) . . . . ?
C27 C21 C22 C26 71.6(13) . . . . ?
C27 C21 C22 C28 -158.7(15) . . . . ?
C27 C24 C25 C26 69.1(14) . . . . ?
C28 C22 C23 C24 -176.6(12) . . . . ?
C28 C22 C23 C29 61.8(16) . . . . ?
C28 C22 C23 C30 -62.3(14) . . . . ?
C28 C22 C26 C25 158.6(15) . . . . ?
C29 C23 C24 C25 -180.0(12) . . . . ?
C29 C23 C24 C27 71.5(13) . . . . ?
C30 C23 C24 C25 -60.1(12) . . . . ?
C30 C23 C24 C27 -168.7(11) . . . . ?
C21A O1 C20 O2 0.3(14) . . . . ?
C21A O1 C20 C17 179.1(13) . . . . ?
C21A C27A C24A C25A -69(2) . . . . ?
C21A C27A C24A C23A 33(2) . . . . ?
C21A C22A C23A C24A 53.8(12) . . . . ?
C21A C22A C23A C29A -51.1(19) . . . . ?
C21A C22A C23A C30A 172.2(16) . . . . ?
C27A C21A C22A C26A 70(2) . . . . ?
C27A C21A C22A C23A -35(2) . . . . ?
C27A C21A C22A C28A -156(2) . . . . ?
C27A C24A C25A C26A 73(3) . . . . ?
C27A C24A C23A C22A -54.5(16) . . . . ?
C27A C24A C23A C29A 64.3(19) . . . . ?
C27A C24A C23A C30A 179(2) . . . . ?
C24A C25A C26A C22A -3(3) . . . . ?
C25A C24A C23A C22A 53.4(17) . . . . ?
C25A C24A C23A C29A 172(2) . . . . ?
C25A C24A C23A C30A -73(2) . . . . ?
C25A C26A C22A C21A -66(3) . . . . ?
C25A C26A C22A C23A 39(3) . . . . ?
C25A C26A C22A C28A 159(3) . . . . ?
C26A C22A C23A C24A -55.7(14) . . . . ?
C26A C22A C23A C29A -160.6(19) . . . . ?
C26A C22A C23A C30A 63(2) . . . . ?
C22A C21A C27A C24A -1(2) . . . . ?
C23A C24A C25A C26A -30(3) . . . . ?
C28A C22A C23A C24A -179.9(17) . . . . ?
C28A C22A C23A C29A 75(2) . . . . ?
C28A C22A C23A C30A -62(2) . . . . ?
